data_2008293
loop_
_publ_author_name
'Bernadette Suchod'
'Jean-Pierre Curtet'
'David Djurado'
'Michel Armand'

_publ_section_title
;
 <i>N,N</i>'-Bis(2-methoxyethyl)pyromellitimide
;
_journal_issue 3
_journal_name_full 'Acta Crystallographica Section C'
_journal_page_first 445
_journal_page_last 446
_journal_paper_doi 10.1107/S0108270198013997
_journal_volume 55
_journal_year 1999
_chemical_formula_sum 'C16 H16 N2 O6'
_chemical_formula_weight 332.3
_chemical_melting_point 448
_chemical_name_common 'N N'-bis(2-methoxyethyl)pyromellitimide'
_chemical_name_systematic '2,6-bis(3oxabutyl)pyrrolo[3,4f]isoindole-1,3,5,7 tetraone'
_space_group_IT_number 14
_symmetry_cell_setting monoclinic
_symmetry_space_group_name_Hall '-P 2ybc'
_symmetry_space_group_name_H-M 'P 1 21/c 1'
_audit_creation_method from_xtal_archive_file_using_CIFIO
_cell_angle_alpha 90.000(9)
_cell_angle_beta 105.150(10)
_cell_angle_gamma 90.000(9)
_cell_formula_units_Z 4
_cell_length_a 7.8620(8)
_cell_length_b 19.526(2)
_cell_length_c 10.4690(10)
_cell_measurement_reflns_used 20
_cell_measurement_temperature 293
_cell_measurement_theta_max 12
_cell_measurement_theta_min 10
_cell_volume 1551.3(3)
_computing_cell_refinement 'CAD-4 Software'
_computing_data_collection 'CAD-4 Software (Enraf-Nonius (1989)'
_computing_data_reduction 'xtal_SORTRF_ADDREF (Hall et al. (1992)'
_computing_molecular_graphics xtal_ORTEP
_computing_publication_material xtal_BONDLA_CIFIO
_computing_structure_refinement xtal_CRYLSQ
_computing_structure_solution xtal_GENTAN
_diffrn_ambient_temperature 293
_diffrn_measurement_device 'Nonius CAD4'
_diffrn_measurement_method \w
_diffrn_radiation_type 'Mo K\a'
_diffrn_radiation_wavelength .71073
_diffrn_reflns_av_R_equivalents .012
_diffrn_reflns_av_sigmaI/netI .012
_diffrn_reflns_limit_h_max 10
_diffrn_reflns_limit_h_min -11
_diffrn_reflns_limit_k_max 27
_diffrn_reflns_limit_k_min -1
_diffrn_reflns_limit_l_max 14
_diffrn_reflns_limit_l_min 0
_diffrn_reflns_number 4965
_diffrn_reflns_reduction_process perpendicular_monochr_Lp
_diffrn_reflns_theta_max 29.96
_diffrn_reflns_theta_min 2.09
_diffrn_standards_decay_% 0.5
_diffrn_standards_interval_count 100
_diffrn_standards_number 2
_exptl_absorpt_coefficient_mu 0.11
_exptl_absorpt_correction_type none
_exptl_crystal_colour translucent-pale-white
_exptl_crystal_density_diffrn 1.423
_exptl_crystal_density_meas ?
_exptl_crystal_description parallelepiped
_exptl_crystal_F_000 695.89
_exptl_crystal_size_max 0.4
_exptl_crystal_size_mid 0.3
_exptl_crystal_size_min 0.3
_refine_diff_density_max .279
_refine_diff_density_min -.167
_refine_ls_extinction_coef .26(2)
_refine_ls_extinction_method Zachariasen
_refine_ls_goodness_of_fit_all 1.345
_refine_ls_goodness_of_fit_ref 1.526
_refine_ls_hydrogen_treatment refall
_refine_ls_matrix_type full
_refine_ls_number_constraints 0
_refine_ls_number_parameters 282
_refine_ls_number_reflns 2967
_refine_ls_number_restraints 0
_refine_ls_R_factor_all .072
_refine_ls_R_factor_obs .044
_refine_ls_shift/esd_max 0.0
_refine_ls_shift/esd_mean 0.0
_refine_ls_structure_factor_coef F
_refine_ls_weighting_details 'w = 1/[\s^2^(F)+0.1F]'
_refine_ls_weighting_scheme calc
_refine_ls_wR_factor_all .04
_refine_ls_wR_factor_obs .036
_reflns_number_observed 2981
_reflns_number_total 4504
_reflns_observed_criterion refl_observed_if_Inet_>2.000_sigma(Inet)
_cod_data_source_file sk1219.cif
_cod_data_source_block pmt
_cod_depositor_comments
;
The following automatic conversions were performed:

'_chemical_melting_point' value '448K' was changed to '448' - the
value should be numeric and without a unit designator.

Automatic conversion script
Id: cif_fix_values 1646 2011-03-28 12:23:43Z adriana 

The following automatic conversions were performed:

'_chemical_melting_point' value '448K' was changed to '448' - the
value should be numeric and without a unit designator.

Automatic conversion script
Id: cif_fix_values 1715 2011-07-08 13:25:40Z adriana 

The following automatic conversions were performed:

'_exptl_crystal_density_meas' value 'not measured' was changed to '?'
- the value is perceived as not measured.

Automatic conversion script
Id: cif_fix_values 3008 2015-01-20 13:52:24Z robertas 
;
_cod_original_sg_symbol_H-M 'P 21/c'
_cod_original_formula_sum C16H16N2O6
_cod_database_code 2008293

loop_
_symmetry_equiv_pos_as_xyz
+x,+y,+z
-x,1/2+y,1/2-z
-x,-y,-z
+x,1/2-y,1/2+z

loop_
_atom_site_aniso_label
_atom_site_aniso_U_11
_atom_site_aniso_U_22
_atom_site_aniso_U_33
_atom_site_aniso_U_12
_atom_site_aniso_U_13
_atom_site_aniso_U_23
C11 .0420(9) .0351(8) .0315(8) .0028(7) .0030(7) -.0021(7)
C12 .0388(9) .0346(8) .0342(8) .0023(7) .0040(7) -.0040(7)
C21 .0390(9) .0377(9) .0348(9) .0036(7) .0042(7) -.0078(7)
C22 .0399(9) .0333(8) .0332(8) -.0005(7) .0043(7) -.0044(7)
C14 .0399(9) .0390(9) .0403(9) .0016(8) .0059(7) -.0026(7)
O22 .0613(9) .0421(7) .0576(8) -.0006(6) .0147(7) .0061(6)
C13 .0460(10) .0394(9) .0339(8) .0004(8) .0019(7) -.0007(7)
O21 .0556(9) .0549(8) .0710(10) .0172(7) .0226(7) -.0007(7)
N20 .0425(8) .0476(9) .0414(8) -.0003(7) .0116(7) -.0029(7)
C24 .0420(10) .0402(9) .0376(9) -.0037(8) .0039(8) -.0057(7)
N10 .0433(8) .0442(8) .0408(8) .0018(7) .0109(7) .0034(7)
O12 .0482(8) .0495(8) .0655(9) .0134(6) .0197(7) .0062(7)
C23 .0430(10) .0450(10) .0405(9) .0021(8) .0067(8) -.0082(8)
O11 .0689(9) .0445(7) .0503(8) .0078(7) .0123(7) .0114(6)
C1 .0460(10) .0347(9) .0371(9) .0090(8) .0041(8) -.0013(7)
C2 .0399(9) .0329(9) .0412(9) .0053(7) .0036(7) -.0016(7)
O23 .0900(10) .0544(9) .0458(8) -.0078(8) .0175(7) .0025(7)
O13 .0780(10) .0594(9) .0500(8) -.0111(8) .0070(7) .0033(7)
C15 .0490(10) .0560(10) .0510(10) -.0070(10) .0157(9) .0030(10)
C25 .0470(10) .0590(10) .0570(10) -.0100(10) .0170(10) -.0070(10)
C26 .0620(10) .0540(10) .0570(10) -.0080(10) .0250(10) .0040(10)
C16 .0580(10) .0550(10) .0480(10) -.0030(10) .0180(10) .0065(9)
C17 .076(2) .086(2) .0520(10) -.013(2) .0100(10) -.0080(10)
C27 .089(2) .080(2) .0460(10) .002(2) .0130(10) .0020(10)

loop_
_atom_site_label
_atom_site_fract_x
_atom_site_fract_y
_atom_site_fract_z
_atom_site_U_iso_or_equiv
_atom_site_thermal_displace_type
_atom_site_calc_flag
_atom_site_calc_attached_atom
C11 .6898(2) .67810(8) .9008(2) .0374(8) Uani yes ?
C12 .7837(2) .61876(8) .9460(2) .0369(8) Uani yes ?
C21 .4934(2) .65196(8) 1.0257(2) .0382(8) Uani yes ?
C22 .5865(2) .59240(8) 1.0697(2) .0365(7) Uani yes ?
C14 .9341(2) .61461(9) .8837(2) .0406(8) Uani yes ?
O22 .5292(2) .50049(7) 1.20890(10) .0538(7) Uani yes ?
C13 .7787(2) .71301(9) .8094(2) .0415(8) Uani yes ?
O21 .2315(2) .69927(7) 1.07570(10) .0595(8) Uani yes ?
N20 .3550(2) .59704(8) 1.16550(10) .0437(7) Uani yes ?
C24 .4952(2) .55560(9) 1.1569(2) .0413(8) Uani yes ?
N10 .9203(2) .67171(7) .80360(10) .0428(7) Uani yes ?
O12 1.0462(2) .57118(7) .89840(10) .0535(7) Uani yes ?
C23 .3429(2) .65556(9) 1.0881(2) .0435(9) Uani yes ?
O11 .7405(2) .76644(7) .75130(10) .0552(7) Uani yes ?
C1 .5405(2) .69696(9) .9390(2) .0405(8) Uani yes ?
C2 .7363(2) .57388(9) 1.0324(2) .0393(8) Uani yes ?
O23 .3540(2) .63791(7) 1.43500(10) .0634(8) Uani yes ?
O13 .9319(2) .60122(7) .56150(10) .0643(8) Uani yes ?
C15 1.0411(3) .68680(10) .7222(2) .0510(10) Uani yes ?
C25 .2255(3) .57800(10) 1.2369(2) .0530(10) Uani yes ?
C26 .3013(3) .57320(10) 1.3830(2) .0560(10) Uani yes ?
C16 .9605(3) .67190(10) .5789(2) .0530(10) Uani yes ?
C17 .8382(4) .5848(2) .4308(2) .073(2) Uani yes ?
C27 .4309(4) .6357(2) 1.5737(2) .072(2) Uani yes ?
H11 .478(2) .7378(9) .910(2) .041(5) Uiso no C1
H21 .800(2) .5342(9) 1.063(2) .038(5) Uiso no C2
H151 1.150(3) .6580(10) .759(2) .061(6) Uiso no C15
H152 1.067(3) .7360(10) .735(2) .071(7) Uiso no C15
H251 .175(3) .5340(10) 1.200(2) .070(7) Uiso no C26
H252 .136(3) .6150(10) 1.219(2) .069(7) Uiso no C25
H161 .839(3) .6930(10) .546(2) .060(6) Uiso no C16
H162 1.046(3) .6890(10) .531(2) .069(6) Uiso no C16
H261 .413(3) .5410(10) 1.413(2) .073(7) Uiso no C26
H262 .209(3) .5540(10) 1.423(2) .066(6) Uiso no C26
H171 .718(3) .6060(10) .414(2) .081(8) Uiso no C17
H172 .840(3) .5350(10) .426(3) .100(10) Uiso no C17
H173 .898(3) .6020(10) .364(2) .086(8) Uiso no C17
H271 .351(3) .6080(10) 1.622(2) .083(8) Uiso no C27
H272 .441(4) .685(2) 1.611(3) .120(10) Uiso no 27
H273 .540(4) .6110(10) 1.589(2) .095(9) Uiso no C27

loop_
_atom_type_symbol
_atom_type_scat_dispersion_real
_atom_type_scat_dispersion_imag
_atom_type_scat_source
C .002 .002 'International Tables for X-Ray Crystallography (Vol. IV)'
N .004 .003 'International Tables for X-Ray Crystallography (Vol. IV)'
O .008 .006 'International Tables for X-Ray Crystallography (Vol. IV)'
H 0 0 'International Tables for X-Ray Crystallography (Vol. IV)'

loop_
_geom_angle_atom_site_label_1
_geom_angle_atom_site_label_2
_geom_angle_atom_site_label_3
_geom_angle
_geom_angle_publ_flag
C12 C11 C13 107.7(2) no
C12 C11 C1 122.6(2) no
C13 C11 C1 129.7(2) no
C11 C12 C14 107.9(2) no
C11 C12 C2 122.9(2) no
C14 C12 C2 129.2(2) no
C22 C21 C23 107.7(2) no
C22 C21 C1 122.8(2) no
C23 C21 C1 129.5(2) no
C21 C22 C24 108.2(2) no
C21 C22 C2 122.7(2) no
C24 C22 C2 129.1(2) no
C12 C14 N10 106.00(10) no
C12 C14 O12 128.2(2) no
N10 C14 O12 125.7(2) no
C11 C13 N10 106.20(10) no
C11 C13 O11 128.6(2) no
N10 C13 O11 125.2(2) no
C24 N20 C23 112.0(2) no
C24 N20 C25 123.8(2) no
C23 N20 C25 123.9(2) no
C22 C24 O22 128.7(2) no
C22 C24 N20 106.10(10) no
O22 C24 N20 125.2(2) no
C14 N10 C13 112.2(2) no
C14 N10 C15 123.9(2) no
C13 N10 C15 124.0(2) no
C21 C23 O21 128.4(2) no
C21 C23 N20 105.90(10) no
O21 C23 N20 125.6(2) no
C11 C1 C21 114.4(2) no
C11 C1 H11 123.0(10) no
C21 C1 H11 123.0(10) no
C12 C2 C22 114.5(2) no
C12 C2 H21 123.0(10) no
C22 C2 H21 123.0(10) no
C26 O23 C27 112.0(2) no
C16 O13 C17 112.0(2) no
N10 C15 C16 112.1(2) no
N10 C15 H151 106.0(10) no
N10 C15 H152 105.0(10) no
C16 C15 H151 112.0(10) no
C16 C15 H152 110.0(10) no
H151 C15 H152 111(2) no
N20 C25 C26 113.3(2) no
N20 C25 H251 107.0(10) no
N20 C25 H252 106.0(10) no
C26 C25 H251 111.0(10) no
C26 C25 H252 108.0(10) no
H251 C25 H252 111(2) no
O23 C26 C25 109.9(2) no
O23 C26 H261 106.0(10) no
O23 C26 H262 110.0(10) no
C25 C26 H261 115.0(10) no
C25 C26 H262 108.0(10) no
H261 C26 H262 107(2) no
O13 C16 C15 109.4(2) no
O13 C16 H161 104.0(10) no
O13 C16 H162 112.0(10) no
C15 C16 H161 112.0(10) no
C15 C16 H162 106.0(10) no
H161 C16 H162 113(2) no
O13 C17 H171 108.0(10) no
O13 C17 H172 105.0(10) no
O13 C17 H173 112.0(10) no
H171 C17 H172 116(2) no
H171 C17 H173 109(2) no
H172 C17 H173 107(2) no
O23 C27 H271 111.0(10) no
O23 C27 H272 109(2) no
O23 C27 H273 108(2) no
H271 C27 H272 106(2) no
H271 C27 H273 107(2) no
H272 C27 H273 115(2) no

loop_
_geom_bond_atom_site_label_1
_geom_bond_atom_site_label_2
_geom_bond_site_symmetry_1
_geom_bond_site_symmetry_2
_geom_bond_distance
_geom_bond_publ_flag
C11 C12 . . 1.389(2) no
C11 C13 . . 1.490(3) no
C11 C1 . . 1.384(3) no
C12 C14 . . 1.494(3) no
C12 C2 . . 1.379(3) no
C21 C22 . . 1.387(2) no
C21 C23 . . 1.496(3) no
C21 C1 . . 1.382(3) no
C22 C24 . . 1.485(3) no
C22 C2 . . 1.382(3) no
C14 N10 . . 1.382(2) yes
C14 O12 . . 1.204(2) yes
O22 C24 . . 1.204(2) yes
C13 N10 . . 1.389(2) yes
C13 O11 . . 1.205(2) yes
O21 C23 . . 1.205(2) yes
N20 C24 . . 1.390(2) yes
N20 C23 . . 1.390(2) yes
N20 C25 . . 1.460(3) yes
N10 C15 . . 1.462(3) yes
C1 H11 . . .94(2) no
C2 H21 . . .93(2) no
O23 C26 . . 1.396(3) yes
O23 C27 . . 1.421(3) yes
O13 C16 . . 1.403(3) yes
O13 C17 . . 1.411(3) yes
C15 C16 . . 1.497(3) no
C15 H151 . . 1.01(2) no
C15 H152 . . .98(2) no
C25 C26 . . 1.493(3) no
C25 H251 . . .99(2) no
C25 H252 . . .99(2) no
C26 H261 . . 1.06(2) no
C26 H262 . . 1.00(2) no
C16 H161 . . 1.01(2) no
C16 H162 . . 1.00(2) no
C17 H171 . . 1.00(3) no
C17 H172 . . .98(3) no
C17 H173 . . 1.00(3) no
C27 H271 . . 1.06(3) no
C27 H272 . . 1.04(3) no
C27 H273 . . .96(3) no
